data_1512038
loop_
_publ_author_name
'Sharp, Phillip P.'
'Banwell, Martin G.'
'Renner, Jens'
'Lohmann, Klaas'
'Willis, Anthony C.'

_publ_section_title
;
 Consecutive Gold(I)-Catalyzed Cyclization Reactions of
 o-(Buta-1,3-diyn-1-yl-)-Substituted N-Aryl Ureas: A One-Pot Synthesis of
 Pyrimido[1,6-a]indol-1(2H)-ones and Related Systems.
;
_journal_issue 11
_journal_name_full 'Organic letters'
_journal_page_first 2616
_journal_page_last 2619
_journal_paper_doi 10.1021/ol4007986
_journal_volume 15
_journal_year 2013
_chemical_compound_source local
_chemical_formula_moiety 'C11 H8 N2 O'
_chemical_formula_sum 'C11 H8 N2 O'
_chemical_formula_weight 184.19
_space_group_IT_number 61
_symmetry_cell_setting orthorhombic
_symmetry_space_group_name_Hall '-P 2ac 2ab'
_symmetry_space_group_name_H-M 'P b c a'
_atom_sites_solution_hydrogens geom
_atom_sites_solution_primary direct
_audit_creation_date 8-10-29
_audit_creation_method CRYSTALS_ver_12.85
_audit_update_record
;
2008-10-29 - Report on C22 H16 N4 O2
             by Anthony C. Willis
             for   Pat Sharp and Martin Banwell

2008-10-29 - passes checkcif tests with minor warnings  
2013-05-17 - fix error - it's C11 H8 N2 O
;
_cell_angle_alpha 90
_cell_angle_beta 90
_cell_angle_gamma 90
_cell_formula_units_Z 16
_cell_length_a 14.7579(2)
_cell_length_b 10.3799(2)
_cell_length_c 22.7275(4)
_cell_measurement_reflns_used 30739
_cell_measurement_temperature 200
_cell_measurement_theta_max 27.5
_cell_measurement_theta_min 2.6
_cell_volume 3481.52(10)
_computing_cell_refinement 'DENZO/SCALEPACK (Otwinowski & Minor, 1997)'
_computing_data_collection 'COLLECT (Nonius, 1997-2001).'
_computing_data_reduction 'DENZO/SCALEPACK (Otwinowski & Minor, 1997)'
_computing_molecular_graphics
; 
ORTEP-II (Johnson 1976) in teXsan (MSC, 1992-1997)
;
_computing_publication_material 'CRYSTALS (Betteridge et al., 2003)'
_computing_structure_refinement 'CRYSTALS (Betteridge et al., 2003)'
_computing_structure_solution 'SIR92 (Altomare et al., 1994)'
_diffrn_ambient_temperature 200
_diffrn_measured_fraction_theta_full 0.997
_diffrn_measured_fraction_theta_max 0.997
_diffrn_measurement_device 'Nonius KappaCCD'
_diffrn_measurement_device_type Area
_diffrn_measurement_method ' \f and \w scans with CCD '
_diffrn_radiation_monochromator graphite
_diffrn_radiation_type 'Mo K\a'
_diffrn_radiation_wavelength 0.71073
_diffrn_reflns_av_R_equivalents 0.045
_diffrn_reflns_limit_h_max 19
_diffrn_reflns_limit_h_min -19
_diffrn_reflns_limit_k_max 13
_diffrn_reflns_limit_k_min -13
_diffrn_reflns_limit_l_max 28
_diffrn_reflns_limit_l_min -29
_diffrn_reflns_number 39794
_diffrn_reflns_theta_full 27.482
_diffrn_reflns_theta_max 27.482
_diffrn_reflns_theta_min 2.561
_diffrn_standards_number 0
_exptl_absorpt_coefficient_mu 0.093
_exptl_absorpt_correction_T_max 0.996
_exptl_absorpt_correction_T_min 0.815
_exptl_absorpt_correction_type multi-scan
_exptl_absorpt_process_details 'DENZO/SCALEPACK (Otwinowski & Minor, 1997)'
_exptl_crystal_colour colourless
_exptl_crystal_density_diffrn 1.406
_exptl_crystal_density_method 'not measured'
_exptl_crystal_description plate
_exptl_crystal_F_000 1536
_exptl_crystal_size_max .46
_exptl_crystal_size_mid .14
_exptl_crystal_size_min .04
_refine_diff_density_max 0.24
_refine_diff_density_min -0.23
_refine_ls_extinction_method None
_refine_ls_goodness_of_fit_ref 0.9785
_refine_ls_hydrogen_treatment refall
_refine_ls_matrix_type full
_refine_ls_number_parameters 317
_refine_ls_number_reflns 3992
_refine_ls_number_restraints 0
_refine_ls_R_factor_all 0.0547
_refine_ls_R_factor_gt 0.0356
_refine_ls_shift/su_max 0.001227
_refine_ls_structure_factor_coef Fsqd
_refine_ls_weighting_details
;
 Method= Modified Sheldrick 
 w=1/[\s^2^(F^2^) + ( 0.04P)^2^ + 0.79P] 
 ,where P=(max(Fo^2^,0) + 2Fc^2^)/3 
;
_refine_ls_weighting_scheme calc
_refine_ls_wR_factor_all 0.0903
_refine_ls_wR_factor_gt 0.0809
_refine_ls_wR_factor_ref 0.0903
_reflns_limit_h_max 19
_reflns_limit_h_min 0
_reflns_limit_k_max 13
_reflns_limit_k_min 0
_reflns_limit_l_max 29
_reflns_limit_l_min 0
_reflns_number_gt 2998
_reflns_number_total 3992
_reflns_threshold_expression I>2.0s(I)
_oxford_diffrn_Wilson_B_factor 2.96
_oxford_diffrn_Wilson_scale 4.93
_oxford_refine_ls_r_factor_ref 0.0547
_oxford_refine_ls_scale 0.4637(7)
_oxford_reflns_number_all 3992
_oxford_reflns_threshold_expression_ref I>-10.0s(I)
_oxford_structure_analysis_title 'transformed for std setting'
_cod_data_source_file ol4007986_si_003.cif
_cod_data_source_block ban0827a
_cod_depositor_comments
;
The following automatic conversions were performed:

'_symmetry_cell_setting' value 'Orthorhombic' changed to
'orthorhombic' according to
/home/saulius/struct/CIF-dictionaries/cif_core.dic dictionary named
'cif_core.dic' version 2.3.1 from 2005-06-27.

Automatic conversion script
Id: cif_fix_values 1891 2012-01-12 08:04:46Z andrius 
;
_cod_original_sg_symbol_H-M 'P b c a '
_cod_database_code 1512038

loop_
_symmetry_equiv_pos_as_xyz
x,y,z
-x,-y,-z
-x+1/2,y+1/2,z
x+1/2,-y+1/2,-z
x,-y+1/2,z+1/2
-x,y+1/2,-z+1/2
-x+1/2,-y,z+1/2
x+1/2,y,-z+1/2

loop_
_atom_site_label
_atom_site_type_symbol
_atom_site_fract_x
_atom_site_fract_y
_atom_site_fract_z
_atom_site_U_iso_or_equiv
_atom_site_occupancy
_atom_site_adp_type
O14 O 0.73643(6) 0.25172(8) 0.25844(4) 0.0440 1.0000 Uani
O114 O 0.84299(6) 0.49964(8) 0.34784(4) 0.0429 1.0000 Uani
N1 N 0.84021(6) 0.13501(9) 0.20530(4) 0.0350 1.0000 Uani
N12 N 0.88675(7) 0.29618(10) 0.26831(4) 0.0407 1.0000 Uani
N101 N 0.74116(7) 0.62843(9) 0.39597(4) 0.0368 1.0000 Uani
N112 N 0.69218(7) 0.46950(10) 0.33250(5) 0.0414 1.0000 Uani
C2 C 0.78279(8) 0.05045(10) 0.17465(5) 0.0347 1.0000 Uani
C3 C 0.68911(8) 0.03891(12) 0.17475(6) 0.0407 1.0000 Uani
C4 C 0.65248(9) -0.05749(13) 0.13997(6) 0.0440 1.0000 Uani
C5 C 0.70654(9) -0.13924(12) 0.10607(6) 0.0434 1.0000 Uani
C6 C 0.79929(9) -0.12614(12) 0.10538(5) 0.0406 1.0000 Uani
C7 C 0.83880(8) -0.02928(11) 0.14008(5) 0.0358 1.0000 Uani
C8 C 0.93066(8) 0.00846(11) 0.14955(5) 0.0383 1.0000 Uani
C9 C 0.93104(8) 0.10725(11) 0.18921(5) 0.0364 1.0000 Uani
C10 C 1.00057(9) 0.18162(12) 0.21653(5) 0.0410 1.0000 Uani
C11 C 0.97686(9) 0.27260(12) 0.25511(6) 0.0429 1.0000 Uani
C13 C 0.81591(8) 0.23024(11) 0.24506(5) 0.0372 1.0000 Uani
C102 C 0.80055(8) 0.70664(11) 0.42837(5) 0.0377 1.0000 Uani
C103 C 0.89449(9) 0.70639(13) 0.43213(6) 0.0442 1.0000 Uani
C104 C 0.93405(10) 0.79951(14) 0.46760(6) 0.0506 1.0000 Uani
C105 C 0.88185(11) 0.88921(14) 0.49826(6) 0.0518 1.0000 Uani
C106 C 0.78876(10) 0.88830(13) 0.49482(6) 0.0490 1.0000 Uani
C107 C 0.74646(9) 0.79578(12) 0.45926(5) 0.0418 1.0000 Uani
C108 C 0.65378(9) 0.76965(13) 0.44569(6) 0.0457 1.0000 Uani
C109 C 0.65115(8) 0.66823(12) 0.40757(5) 0.0403 1.0000 Uani
C110 C 0.58079(9) 0.59884(13) 0.37864(6) 0.0458 1.0000 Uani
C111 C 0.60274(9) 0.50212(13) 0.34278(6) 0.0453 1.0000 Uani
C113 C 0.76395(8) 0.52942(11) 0.35781(5) 0.0367 1.0000 Uani
H31 H 0.6520(9) 0.0954(13) 0.1980(6) 0.049(4) 1.0000 Uiso
H41 H 0.5863(10) -0.0696(13) 0.1387(6) 0.051(4) 1.0000 Uiso
H51 H 0.6766(9) -0.2060(13) 0.0822(6) 0.047(4) 1.0000 Uiso
H61 H 0.8379(9) -0.1829(13) 0.0814(6) 0.048(4) 1.0000 Uiso
H81 H 0.9861(9) -0.0273(12) 0.1308(6) 0.049(4) 1.0000 Uiso
H101 H 1.0630(9) 0.1647(12) 0.2075(5) 0.045(3) 1.0000 Uiso
H111 H 1.0210(9) 0.3253(13) 0.2771(6) 0.046(4) 1.0000 Uiso
H121 H 0.8714(10) 0.3607(15) 0.2953(7) 0.066(4) 1.0000 Uiso
H1031 H 0.9301(9) 0.6441(13) 0.4106(6) 0.050(4) 1.0000 Uiso
H1041 H 1.0022(10) 0.8019(14) 0.4703(6) 0.060(4) 1.0000 Uiso
H1051 H 0.9129(10) 0.9538(15) 0.5230(7) 0.064(4) 1.0000 Uiso
H1061 H 0.7518(9) 0.9490(15) 0.5168(6) 0.057(4) 1.0000 Uiso
H1081 H 0.5993(10) 0.8161(14) 0.4598(6) 0.058(4) 1.0000 Uiso
H1101 H 0.5184(10) 0.6216(13) 0.3853(6) 0.052(4) 1.0000 Uiso
H1111 H 0.5596(9) 0.4520(13) 0.3220(6) 0.052(4) 1.0000 Uiso
H1121 H 0.7081(10) 0.4012(15) 0.3079(7) 0.063(4) 1.0000 Uiso

loop_
_atom_site_aniso_label
_atom_site_aniso_U_11
_atom_site_aniso_U_22
_atom_site_aniso_U_33
_atom_site_aniso_U_23
_atom_site_aniso_U_13
_atom_site_aniso_U_12
O14 0.0439(5) 0.0411(5) 0.0471(5) -0.0036(4) 0.0092(4) 0.0027(4)
O114 0.0411(5) 0.0412(5) 0.0465(5) -0.0044(4) 0.0036(4) 0.0013(4)
N1 0.0369(5) 0.0335(5) 0.0346(5) 0.0015(4) 0.0038(4) 0.0016(4)
N12 0.0464(6) 0.0377(5) 0.0379(6) -0.0027(4) 0.0013(5) 0.0008(5)
N101 0.0394(5) 0.0363(5) 0.0346(5) 0.0008(4) 0.0028(4) -0.0003(4)
N112 0.0439(6) 0.0394(6) 0.0410(6) -0.0024(5) 0.0024(5) -0.0034(5)
C2 0.0392(6) 0.0306(6) 0.0341(6) 0.0054(5) 0.0017(5) 0.0011(5)
C3 0.0386(7) 0.0409(7) 0.0428(7) 0.0041(5) 0.0049(5) 0.0019(5)
C4 0.0387(7) 0.0465(7) 0.0468(7) 0.0078(6) 0.0009(6) -0.0039(6)
C5 0.0495(8) 0.0392(7) 0.0417(7) 0.0025(5) -0.0032(6) -0.0055(6)
C6 0.0464(7) 0.0359(6) 0.0394(7) 0.0002(5) 0.0017(5) 0.0021(5)
C7 0.0396(6) 0.0328(6) 0.0350(6) 0.0040(5) 0.0023(5) 0.0022(5)
C8 0.0372(6) 0.0375(6) 0.0401(7) -0.0002(5) 0.0040(5) 0.0041(5)
C9 0.0352(6) 0.0364(6) 0.0375(6) 0.0057(5) 0.0027(5) 0.0034(5)
C10 0.0382(7) 0.0435(7) 0.0413(7) 0.0018(5) 0.0013(5) -0.0011(5)
C11 0.0434(7) 0.0440(7) 0.0413(7) 0.0011(6) -0.0013(6) -0.0045(6)
C13 0.0443(7) 0.0336(6) 0.0335(6) 0.0035(5) 0.0050(5) 0.0024(5)
C102 0.0468(7) 0.0345(6) 0.0317(6) 0.0029(5) 0.0018(5) -0.0028(5)
C103 0.0481(8) 0.0451(7) 0.0395(7) 0.0011(6) 0.0014(6) -0.0020(6)
C104 0.0522(8) 0.0535(8) 0.0462(7) 0.0028(6) -0.0043(6) -0.0095(6)
C105 0.0704(10) 0.0455(8) 0.0396(7) -0.0016(6) -0.0013(7) -0.0119(7)
C106 0.0681(9) 0.0404(7) 0.0384(7) -0.0024(6) 0.0062(6) -0.0020(7)
C107 0.0536(7) 0.0373(6) 0.0345(6) 0.0036(5) 0.0061(5) -0.0001(5)
C108 0.0510(8) 0.0424(7) 0.0436(7) 0.0017(6) 0.0085(6) 0.0052(6)
C109 0.0411(7) 0.0411(6) 0.0389(6) 0.0064(5) 0.0061(5) 0.0026(5)
C110 0.0395(7) 0.0503(8) 0.0476(7) 0.0047(6) 0.0034(6) 0.0001(6)
C111 0.0422(7) 0.0482(8) 0.0455(7) 0.0022(6) -0.0007(6) -0.0072(6)
C113 0.0420(7) 0.0344(6) 0.0338(6) 0.0032(5) 0.0023(5) -0.0009(5)

loop_
_atom_type_symbol
_atom_type_scat_dispersion_real
_atom_type_scat_dispersion_imag
_atom_type_scat_Cromer_Mann_a1
_atom_type_scat_Cromer_Mann_b1
_atom_type_scat_Cromer_Mann_a2
_atom_type_scat_Cromer_Mann_b2
_atom_type_scat_Cromer_Mann_a3
_atom_type_scat_Cromer_Mann_b3
_atom_type_scat_Cromer_Mann_a4
_atom_type_scat_Cromer_Mann_b4
_atom_type_scat_Cromer_Mann_c
_atom_type_scat_source
C 0.0033 0.0016 2.3100 20.8439 1.0200 10.2075 1.5886 0.5687 0.8650 51.6512 0.2156 'International Tables Vol C 4.2.6.8 and 6.1.1.4'
H 0.0000 0.0000 0.4930 10.5109 0.3229 26.1257 0.1402 3.1424 0.0408 57.7998 0.0030 'International Tables Vol C 4.2.6.8 and 6.1.1.4'
N 0.0061 0.0033 12.2126 0.0057 3.1322 9.8933 2.0125 28.9975 1.1663 0.5826 -11.5290 'International Tables Vol C 4.2.6.8 and 6.1.1.4'
O 0.0106 0.0060 3.0485 13.2771 2.2868 5.7011 1.5463 0.3239 0.8670 32.9089 0.2508 'International Tables Vol C 4.2.6.8 and 6.1.1.4'

loop_
_geom_angle_atom_site_label_1
_geom_angle_atom_site_label_2
_geom_angle_atom_site_label_3
_geom_angle
_geom_angle_publ_flag
C2 N1 C9 108.37(9) yes
C2 N1 C13 127.78(10) yes
C9 N1 C13 123.85(10) yes
C11 N12 C13 124.50(11) yes
C11 N12 H121 120.0(9) no
C13 N12 H121 115.5(9) no
C102 N101 C109 108.63(10) yes
C102 N101 C113 127.28(10) yes
C109 N101 C113 124.09(10) yes
C111 N112 C113 124.16(11) yes
C111 N112 H1121 121.8(9) no
C113 N112 H1121 114.0(9) no
N1 C2 C3 130.85(11) yes
N1 C2 C7 106.84(10) yes
C3 C2 C7 122.31(11) yes
C2 C3 C4 116.76(12) yes
C2 C3 H31 121.0(8) no
C4 C3 H31 122.2(8) no
C3 C4 C5 122.07(12) yes
C3 C4 H41 119.7(8) no
C5 C4 H41 118.2(8) no
C4 C5 C6 120.98(12) yes
C4 C5 H51 118.4(8) no
C6 C5 H51 120.7(8) no
C5 C6 C7 118.52(12) yes
C5 C6 H61 121.6(8) no
C7 C6 H61 119.9(8) no
C2 C7 C6 119.34(11) yes
C2 C7 C8 108.16(10) yes
C6 C7 C8 132.49(11) yes
C7 C8 C9 108.04(10) yes
C7 C8 H81 127.9(8) no
C9 C8 H81 124.0(8) no
N1 C9 C8 108.58(10) yes
N1 C9 C10 117.23(11) yes
C8 C9 C10 134.18(11) yes
C9 C10 C11 118.69(12) yes
C9 C10 H101 119.9(8) no
C11 C10 H101 121.4(8) no
N12 C11 C10 121.25(12) yes
N12 C11 H111 115.2(8) no
C10 C11 H111 123.5(8) no
N1 C13 N12 114.48(10) yes
N1 C13 O14 122.42(11) yes
N12 C13 O14 123.10(11) yes
N101 C102 C103 130.88(11) yes
N101 C102 C107 106.71(10) yes
C103 C102 C107 122.40(12) yes
C102 C103 C104 117.03(13) yes
C102 C103 H1031 120.9(8) no
C104 C103 H1031 122.1(8) no
C103 C104 C105 121.53(14) yes
C103 C104 H1041 118.2(8) no
C105 C104 H1041 120.3(8) no
C104 C105 C106 121.22(13) yes
C104 C105 H1051 118.8(9) no
C106 C105 H1051 120.0(9) no
C105 C106 C107 118.82(13) yes
C105 C106 H1061 121.8(8) no
C107 C106 H1061 119.4(8) no
C102 C107 C106 119.00(12) yes
C102 C107 C108 108.06(11) yes
C106 C107 C108 132.93(12) yes
C107 C108 C109 108.12(11) yes
C107 C108 H1081 127.9(8) no
C109 C108 H1081 123.9(8) no
N101 C109 C108 108.47(11) yes
N101 C109 C110 116.77(11) yes
C108 C109 C110 134.76(12) yes
C109 C110 C111 119.07(12) yes
C109 C110 H1101 120.1(8) no
C111 C110 H1101 120.9(8) no
N112 C111 C110 121.32(12) yes
N112 C111 H1111 115.0(8) no
C110 C111 H1111 123.7(8) no
N101 C113 N112 114.57(11) yes
N101 C113 O114 122.19(11) yes
N112 C113 O114 123.24(11) yes

loop_
_geom_bond_atom_site_label_1
_geom_bond_atom_site_label_2
_geom_bond_distance
_geom_bond_publ_flag
O14 C13 1.2321(14) yes
O114 C113 1.2277(14) yes
N1 C2 1.4048(15) yes
N1 C9 1.4190(14) yes
N1 C13 1.3864(14) yes
N12 C11 1.3850(16) yes
N12 C13 1.3567(16) yes
N12 H121 0.937(16) no
N101 C102 1.4033(15) yes
N101 C109 1.4159(15) yes
N101 C113 1.3862(15) yes
N112 C111 1.3826(17) yes
N112 C113 1.3564(16) yes
N112 H1121 0.933(16) no
C2 C3 1.3878(17) yes
C2 C7 1.4091(16) yes
C3 C4 1.3849(19) yes
C3 H31 0.960(14) no
C4 C5 1.3965(19) yes
C4 H41 0.985(14) no
C5 C6 1.3755(18) yes
C5 H51 0.984(14) no
C6 C7 1.4045(17) yes
C6 H61 0.984(14) no
C7 C8 1.4274(17) yes
C8 C9 1.3653(16) yes
C8 H81 0.995(14) no
C9 C10 1.4263(17) yes
C10 C11 1.3354(18) yes
C10 H101 0.960(13) no
C11 H111 0.986(14) no
C102 C103 1.3891(18) yes
C102 C107 1.4094(17) yes
C103 C104 1.3875(19) yes
C103 H1031 0.967(14) no
C104 C105 1.395(2) yes
C104 H1041 1.008(14) no
C105 C106 1.376(2) yes
C105 H1051 0.988(15) no
C106 C107 1.4018(18) yes
C106 H1061 0.972(15) no
C107 C108 1.4281(19) yes
C108 C109 1.3640(18) yes
C108 H1081 0.991(15) no
C109 C110 1.4245(18) yes
C110 C111 1.3330(19) yes
C110 H1101 0.962(14) no
C111 H1111 0.948(14) no

loop_
_geom_contact_atom_site_label_1
_geom_contact_atom_site_label_2
_geom_contact_distance
_geom_contact_site_symmetry_2
_geom_contact_publ_flag
O14 N112 2.893(1) . no
O14 C113 3.229(1) 3_645 no
O14 N101 3.394(1) 3_645 no
O14 O114 3.514(1) 3_645 no
O14 N112 3.539(1) 3_645 no
O114 N12 2.854(1) . no
O114 C108 3.263(2) 3_645 no
O114 C10 3.322(2) 6_755 no
O114 C8 3.342(2) 6_755 no
O114 C107 3.554(2) 3_645 no
N1 C5 3.325(2) 3_655 no
N1 N112 3.397(1) 3_645 no
N1 C111 3.518(2) 3_645 no
N1 C4 3.522(2) 3_655 no
N12 C110 3.273(2) 3_645 no
N12 C4 3.339(2) 3_655 no
N12 C109 3.478(2) 3_645 no
N12 C3 3.482(2) 3_655 no
N12 C111 3.494(2) 3_645 no
N101 C106 3.385(2) 3_645 no
N112 C13 3.360(2) 3_655 no
N112 C102 3.493(2) 3_645 no
N112 C107 3.517(2) 3_645 no
C2 C5 3.582(2) 3_655 no
C3 C13 3.581(2) 3_645 no
C4 C13 3.283(2) 3_645 no
C5 C13 3.453(2) 3_645 no
C8 C11 3.543(2) 6_745 no
C11 C110 3.444(2) 3_645 no
C13 C111 3.461(2) 3_645 no
C13 C113 3.507(2) 3_645 no
C104 C111 3.573(2) 3_655 no
C105 C110 3.526(2) 3_655 no
C105 C109 3.588(2) 3_655 no
C106 C113 3.528(2) 3_655 no
C107 C113 3.350(2) 3_655 no
C108 C113 3.568(2) 3_655 no

loop_
_geom_hbond_atom_site_label_D
_geom_hbond_atom_site_label_H
_geom_hbond_atom_site_label_A
_geom_hbond_angle_DHA
_geom_hbond_distance_DH
_geom_hbond_distance_HA
_geom_hbond_distance_DA
_geom_hbond_publ_flag
N12 H121 O114 177(1) 0.94(2) 1.92(2) 2.854(2) no
N112 H1121 O14 177(1) 0.93(2) 1.96(2) 2.893(2) no

loop_
_geom_torsion_atom_site_label_1
_geom_torsion_atom_site_label_2
_geom_torsion_atom_site_label_3
_geom_torsion_atom_site_label_4
_geom_torsion
_geom_torsion_publ_flag
O14 C13 N1 C2 0.0(2) no
O14 C13 N1 C9 -179.6(1) no
O14 C13 N12 C11 178.6(1) no
O114 C113 N101 C102 -0.6(2) no
O114 C113 N101 C109 178.3(1) no
O114 C113 N112 C111 -179.5(1) no
N1 C2 C3 C4 -178.7(1) no
N1 C2 C7 C6 178.6(1) no
N1 C2 C7 C8 -0.6(1) no
N1 C9 C8 C7 -0.5(1) no
N1 C9 C10 C11 -0.3(2) no
N1 C13 N12 C11 -0.6(2) no
N12 C11 C10 C9 -0.6(2) no
N12 C13 N1 C2 179.3(1) no
N12 C13 N1 C9 -0.3(2) no
N101 C102 C103 C104 178.5(1) no
N101 C102 C107 C106 -178.9(1) no
N101 C102 C107 C108 0.6(1) no
N101 C109 C108 C107 -0.3(1) no
N101 C109 C110 C111 -0.1(2) no
N101 C113 N112 C111 0.1(2) no
N112 C111 C110 C109 -1.0(2) no
N112 C113 N101 C102 179.8(1) no
N112 C113 N101 C109 -1.4(2) no
C2 N1 C9 C8 0.1(1) no
C2 N1 C9 C10 -178.9(1) no
C2 C3 C4 C5 -0.3(2) no
C2 C7 C6 C5 0.4(2) no
C2 C7 C8 C9 0.7(1) no
C3 C2 N1 C9 -179.6(1) no
C3 C2 N1 C13 0.7(2) no
C3 C2 C7 C6 -1.5(2) no
C3 C2 C7 C8 179.3(1) no
C3 C4 C5 C6 -0.7(2) no
C4 C3 C2 C7 1.4(2) no
C4 C5 C6 C7 0.6(2) no
C5 C6 C7 C8 179.4(1) no
C6 C7 C8 C9 -178.3(1) no
C7 C2 N1 C9 0.3(1) no
C7 C2 N1 C13 -179.4(1) no
C7 C8 C9 C10 178.3(1) no
C8 C9 N1 C13 179.8(1) no
C8 C9 C10 C11 -179.0(1) no
C10 C9 N1 C13 0.8(2) no
C10 C11 N12 C13 1.2(2) no
C102 N101 C109 C108 0.7(1) no
C102 N101 C109 C110 -179.6(1) no
C102 C103 C104 C105 0.2(2) no
C102 C107 C106 C105 0.2(2) no
C102 C107 C108 C109 -0.2(1) no
C103 C102 N101 C109 180.0(1) no
C103 C102 N101 C113 -1.1(2) no
C103 C102 C107 C106 0.4(2) no
C103 C102 C107 C108 180.0(1) no
C103 C104 C105 C106 0.4(2) no
C104 C103 C102 C107 -0.6(2) no
C104 C105 C106 C107 -0.6(2) no
C105 C106 C107 C108 -179.2(1) no
C106 C107 C108 C109 179.2(1) no
C107 C102 N101 C109 -0.8(1) no
C107 C102 N101 C113 178.2(1) no
C107 C108 C109 C110 -179.9(1) no
C108 C109 N101 C113 -178.4(1) no
C108 C109 C110 C111 179.5(1) no
C110 C109 N101 C113 1.4(2) no
C110 C111 N112 C113 1.1(2) no
